data_1566175
loop_
_publ_author_name
'Kerr, Ryan W.F.'
'Greenhalgh, Mark D.'
'Slawin, Alexandra M.Z.'
'Arnold, Polly L.'
'Smith, Andrew D.'

_publ_section_title
;
 Enantioselective N-heterocyclic carbene catalyzed formal [3+2]
 cycloaddition using \a-aroyloxyaldehydes and oxaziridines
;
_journal_issue 1
_journal_name_full 'Tetrahedron: Asymmetry'
_journal_page_first 125
_journal_page_last 134
_journal_paper_doi 10.1016/j.tetasy.2016.10.012
_journal_volume 28
_journal_year 2017
_chemical_absolute_configuration ad
_chemical_formula_moiety 'C17 H17 N O4 S'
_chemical_formula_sum 'C17 H17 N O4 S'
_chemical_formula_weight 331.39
_space_group_crystal_system monoclinic
_space_group_IT_number 4
_space_group_name_Hall 'P 2yb'
_space_group_name_H-M_alt 'P 1 21 1'
_atom_sites_solution_hydrogens geom
_atom_sites_solution_primary direct
_atom_sites_solution_secondary difmap
_cell_angle_alpha 90.0000
_cell_angle_beta 108.145(5)
_cell_angle_gamma 90.0000
_cell_formula_units_Z 2
_cell_length_a 9.193(2)
_cell_length_b 7.6493(17)
_cell_length_c 11.637(3)
_cell_measurement_reflns_used 2434
_cell_measurement_temperature 93
_cell_measurement_theta_max 27.60
_cell_measurement_theta_min 2.30
_cell_volume 777.6(3)
_computing_cell_refinement 'CrystalClear-SM Expert 2.1 b45'
_computing_data_collection 'CrystalClear-SM Expert 2.1 b45 (Rigaku, 2015)'
_computing_data_reduction 'CrystalClear-SM Expert 2.1 b45'
_computing_molecular_graphics 'CrystalStructure 4.1'
_computing_publication_material 'CrystalStructure 4.1 (Rigaku, 2014)'
_computing_structure_refinement 'SHELXL2013 (Sheldrick, 2008)'
_computing_structure_solution 'SIR2011 (Burla, et al., 2012)'
_diffrn_ambient_temperature 93
_diffrn_detector_area_resol_mean 5.814
_diffrn_measured_fraction_theta_full 0.997
_diffrn_measured_fraction_theta_max 0.995
_diffrn_measurement_device_type 'Rigaku XtaLAB P200'
_diffrn_measurement_method \w
_diffrn_radiation_type 'Mo K\a'
_diffrn_radiation_wavelength 0.71075
_diffrn_reflns_av_R_equivalents 0.0424
_diffrn_reflns_Laue_measured_fraction_full 0.997
_diffrn_reflns_Laue_measured_fraction_max 0.995
_diffrn_reflns_limit_h_max 11
_diffrn_reflns_limit_h_min -11
_diffrn_reflns_limit_k_max 9
_diffrn_reflns_limit_k_min -9
_diffrn_reflns_limit_l_max 12
_diffrn_reflns_limit_l_min -14
_diffrn_reflns_number 7452
_diffrn_reflns_point_group_measured_fraction_full 0.985
_diffrn_reflns_point_group_measured_fraction_max 0.984
_diffrn_reflns_theta_full 25.242
_diffrn_reflns_theta_max 25.398
_diffrn_reflns_theta_min 1.842
_diffrn_standards_interval_count .
_diffrn_standards_number 0
_exptl_absorpt_coefficient_mu 0.228
_exptl_absorpt_correction_T_max 0.989
_exptl_absorpt_correction_T_min 0.560
_exptl_absorpt_correction_type multi-scan
_exptl_absorpt_process_details 'REQAB (Rigaku, 1998)'
_exptl_crystal_colour colorless
_exptl_crystal_density_diffrn 1.415
_exptl_crystal_density_method 'not measured'
_exptl_crystal_description prism
_exptl_crystal_F_000 348.00
_exptl_crystal_size_max 0.150
_exptl_crystal_size_mid 0.120
_exptl_crystal_size_min 0.050
_refine_diff_density_max 0.27
_refine_diff_density_min -0.40
_refine_ls_abs_structure_details
;
 Flack x determined using 1031 quotients [(I+)-(I-)]/[(I+)+(I-)]
 (Parsons, Flack and Wagner, Acta Cryst. B69 (2013) 249-259).
;
_refine_ls_abs_structure_Flack 0.00(5)
_refine_ls_extinction_method none
_refine_ls_goodness_of_fit_ref 1.030
_refine_ls_hydrogen_treatment constr
_refine_ls_number_parameters 210
_refine_ls_number_reflns 2817
_refine_ls_number_restraints 1
_refine_ls_R_factor_all 0.0485
_refine_ls_R_factor_gt 0.0465
_refine_ls_shift/su_max 0.000
_refine_ls_structure_factor_coef Fsqd
_refine_ls_weighting_details 'w = 1/[\s^2^(Fo^2^)+(0.0810P)^2^] where P=(Fo^2^+2Fc^2^)/3'
_refine_ls_weighting_scheme calc
_refine_ls_wR_factor_gt 0.1242
_refine_ls_wR_factor_ref 0.1267
_reflns_number_gt 2688
_reflns_number_total 2817
_reflns_threshold_expression F^2^>2.0\s(F^2^)
_cod_data_source_file Tetrahedron-Asymmetry-2017-28-125.cif
_cod_data_source_block 14
_cod_database_code 1566175

loop_
_space_group_symop_id
_space_group_symop_operation_xyz
1 +X,+Y,+Z
2 -X,1/2+Y,-Z

loop_
_atom_site_label
_atom_site_type_symbol
_atom_site_fract_x
_atom_site_fract_y
_atom_site_fract_z
_atom_site_U_iso_or_equiv
_atom_site_adp_type
_atom_site_occupancy
_atom_site_site_symmetry_order
_atom_site_calc_flag
_atom_site_refinement_flags_posn
_atom_site_refinement_flags_adp
_atom_site_refinement_flags_occupancy
_atom_site_disorder_assembly
_atom_site_disorder_group
S2 S 0.83580(10) 0.68474(12) 0.27542(8) 0.0207(3) Uani 1 1 d . . . . .
O1 O 0.6206(3) 0.7335(4) 0.0132(2) 0.0240(7) Uani 1 1 d . . . . .
O2 O 0.8605(3) 0.5424(4) 0.2038(3) 0.0276(7) Uani 1 1 d . . . . .
O3 O 0.8589(3) 0.6636(4) 0.4024(2) 0.0251(7) Uani 1 1 d . . . . .
O4 O 0.4007(3) 0.7820(4) 0.2112(2) 0.0228(7) Uani 1 1 d . . . . .
N2 N 0.6491(3) 0.7398(4) 0.2189(3) 0.0191(8) Uani 1 1 d . . . . .
C1 C 0.5690(4) 0.7540(5) 0.0967(3) 0.0210(9) Uani 1 1 d . . . . .
C3 C 0.5516(4) 0.7888(5) 0.2952(4) 0.0215(9) Uani 1 1 d . . . . .
H3 H 0.5617 0.6971 0.3584 0.026 Uiso 1 1 calc R U . . .
C5 C 0.4060(4) 0.8018(5) 0.0890(3) 0.0200(9) Uani 1 1 d . . . . .
H5 H 0.3849 0.9261 0.0624 0.024 Uiso 1 1 calc R U . . .
C6 C 0.9377(4) 0.8678(6) 0.2508(3) 0.0194(9) Uani 1 1 d . . . . .
C7 C 0.9957(4) 0.8690(6) 0.1532(4) 0.0209(9) Uani 1 1 d . . . . .
H7 H 0.9802 0.7713 0.1003 0.025 Uiso 1 1 calc R U . . .
C8 C 1.0759(4) 1.0133(6) 0.1341(3) 0.0217(9) Uani 1 1 d . . . . .
H8 H 1.1172 1.0132 0.0687 0.026 Uiso 1 1 calc R U . . .
C9 C 1.0970(4) 1.1594(6) 0.2100(4) 0.0209(9) Uani 1 1 d . . . . .
C10 C 1.0375(4) 1.1548(6) 0.3077(3) 0.0222(9) Uani 1 1 d . . . . .
H10 H 1.0515 1.2530 0.3600 0.027 Uiso 1 1 calc R U . . .
C11 C 0.9595(4) 1.0113(5) 0.3291(3) 0.0202(9) Uani 1 1 d . . . . .
H11 H 0.9210 1.0095 0.3960 0.024 Uiso 1 1 calc R U . . .
C12 C 1.1797(5) 1.3185(6) 0.1865(4) 0.0247(9) Uani 1 1 d . . . . .
H12A H 1.2085 1.3004 0.1130 0.030 Uiso 1 1 calc R U . . .
H12B H 1.2721 1.3381 0.2552 0.030 Uiso 1 1 calc R U . . .
H12C H 1.1125 1.4206 0.1758 0.030 Uiso 1 1 calc R U . . .
C13 C 0.5932(4) 0.9641(5) 0.3560(4) 0.0206(9) Uani 1 1 d . . . . .
C14 C 0.6552(5) 0.9719(6) 0.4823(4) 0.0228(9) Uani 1 1 d . . . . .
H14 H 0.6665 0.8678 0.5288 0.027 Uiso 1 1 calc R U . . .
C15 C 0.7005(5) 1.1323(6) 0.5401(4) 0.0260(10) Uani 1 1 d . . . . .
H15 H 0.7420 1.1370 0.6257 0.031 Uiso 1 1 calc R U . . .
C16 C 0.6849(5) 1.2844(6) 0.4727(4) 0.0278(10) Uani 1 1 d . . . . .
H16 H 0.7173 1.3930 0.5119 0.033 Uiso 1 1 calc R U . . .
C17 C 0.6213(5) 1.2776(6) 0.3467(4) 0.0282(10) Uani 1 1 d . . . . .
H17 H 0.6090 1.3819 0.3004 0.034 Uiso 1 1 calc R U . . .
C18 C 0.5762(5) 1.1181(5) 0.2896(4) 0.0224(9) Uani 1 1 d . . . . .
H18 H 0.5332 1.1142 0.2041 0.027 Uiso 1 1 calc R U . . .
C19 C 0.2884(4) 0.6828(6) 0.0047(3) 0.0249(9) Uani 1 1 d . . . . .
H19A H 0.2918 0.6974 -0.0781 0.030 Uiso 1 1 calc R U . . .
H19B H 0.1861 0.7131 0.0077 0.030 Uiso 1 1 calc R U . . .
H19C H 0.3113 0.5610 0.0299 0.030 Uiso 1 1 calc R U . . .

loop_
_atom_site_aniso_label
_atom_site_aniso_U_11
_atom_site_aniso_U_22
_atom_site_aniso_U_33
_atom_site_aniso_U_23
_atom_site_aniso_U_13
_atom_site_aniso_U_12
S2 0.0196(5) 0.0190(5) 0.0235(5) 0.0015(4) 0.0069(4) 0.0020(4)
O1 0.0271(15) 0.0282(17) 0.0184(14) -0.0023(12) 0.0093(12) -0.0040(12)
O2 0.0270(15) 0.0216(15) 0.0381(17) -0.0003(14) 0.0157(13) 0.0031(13)
O3 0.0249(14) 0.0268(17) 0.0236(15) 0.0087(14) 0.0074(11) 0.0036(14)
O4 0.0182(13) 0.0303(17) 0.0202(15) -0.0046(13) 0.0066(11) -0.0044(13)
N2 0.0165(16) 0.0215(19) 0.0191(17) -0.0009(14) 0.0052(13) 0.0011(13)
C1 0.024(2) 0.017(2) 0.021(2) -0.0004(18) 0.0046(17) -0.0029(18)
C3 0.022(2) 0.023(2) 0.022(2) -0.0002(18) 0.0098(17) -0.0023(18)
C5 0.021(2) 0.021(2) 0.017(2) -0.0014(17) 0.0057(16) -0.0012(17)
C6 0.0133(18) 0.021(2) 0.021(2) 0.0049(17) 0.0005(15) 0.0031(16)
C7 0.021(2) 0.022(2) 0.019(2) -0.0002(17) 0.0035(16) 0.0045(17)
C8 0.0192(19) 0.027(2) 0.018(2) 0.0016(18) 0.0054(16) 0.0040(18)
C9 0.0147(18) 0.026(2) 0.0206(19) 0.0016(18) 0.0030(15) 0.0038(18)
C10 0.0189(19) 0.027(2) 0.020(2) -0.0024(19) 0.0047(15) 0.0005(18)
C11 0.0168(18) 0.026(2) 0.0178(19) -0.0003(18) 0.0050(15) 0.0008(17)
C12 0.023(2) 0.028(2) 0.025(2) -0.001(2) 0.0088(18) 0.0018(19)
C13 0.0183(19) 0.022(2) 0.024(2) -0.0029(19) 0.0095(17) -0.0017(17)
C14 0.0244(19) 0.026(2) 0.018(2) 0.0010(19) 0.0058(16) 0.0029(18)
C15 0.025(2) 0.032(2) 0.022(2) -0.0077(19) 0.0079(18) 0.0007(19)
C16 0.024(2) 0.023(2) 0.035(3) -0.009(2) 0.0086(19) -0.0045(19)
C17 0.028(2) 0.026(2) 0.030(2) 0.000(2) 0.0081(19) -0.0004(19)
C18 0.021(2) 0.023(2) 0.022(2) -0.0001(18) 0.0058(17) -0.0013(17)
C19 0.0219(19) 0.026(2) 0.026(2) -0.007(2) 0.0062(16) -0.004(2)

loop_
_atom_type_symbol
_atom_type_description
_atom_type_scat_dispersion_real
_atom_type_scat_dispersion_imag
_atom_type_scat_source
C C 0.0033 0.0016
;
International Tables for Crystallography
(Vol. C, Tables 4.2.6.8 and 6.1.1.4)
;
H H 0.0000 0.0000
;
International Tables for Crystallography
(Vol. C, Table 6.1.1.4)
;
O O 0.0106 0.0060
;
International Tables for Crystallography
(Vol. C, Tables 4.2.6.8 and 6.1.1.4)
;
S S 0.1246 0.1234
;
International Tables for Crystallography
(Vol. C, Tables 4.2.6.8 and 6.1.1.4)
;
N N 0.0061 0.0033
;
International Tables for Crystallography
(Vol. C, Tables 4.2.6.8 and 6.1.1.4)
;

loop_
_geom_angle_atom_site_label_1
_geom_angle_atom_site_label_2
_geom_angle_atom_site_label_3
_geom_angle
_geom_angle_site_symmetry_1
_geom_angle_site_symmetry_3
O2 S2 O3 120.96(18) . .
O2 S2 N2 106.78(17) . .
O3 S2 N2 103.65(15) . .
O2 S2 C6 108.78(17) . .
O3 S2 C6 110.01(18) . .
N2 S2 C6 105.45(17) . .
C3 O4 C5 110.3(3) . .
C1 N2 C3 111.4(3) . .
C1 N2 S2 124.7(2) . .
C3 N2 S2 123.8(2) . .
O1 C1 N2 126.4(4) . .
O1 C1 C5 127.4(4) . .
N2 C1 C5 106.2(3) . .
O4 C3 N2 102.7(3) . .
O4 C3 C13 113.8(3) . .
N2 C3 C13 113.0(3) . .
O4 C3 H3 109.0 . .
N2 C3 H3 109.0 . .
C13 C3 H3 109.0 . .
O4 C5 C1 104.6(3) . .
O4 C5 C19 109.8(3) . .
C1 C5 C19 112.7(3) . .
O4 C5 H5 109.9 . .
C1 C5 H5 109.9 . .
C19 C5 H5 109.9 . .
C7 C6 C11 120.7(4) . .
C7 C6 S2 119.7(3) . .
C11 C6 S2 119.6(3) . .
C8 C7 C6 119.6(4) . .
C8 C7 H7 120.2 . .
C6 C7 H7 120.2 . .
C7 C8 C9 120.8(4) . .
C7 C8 H8 119.6 . .
C9 C8 H8 119.6 . .
C8 C9 C10 118.5(4) . .
C8 C9 C12 120.7(3) . .
C10 C9 C12 120.8(4) . .
C11 C10 C9 121.5(4) . .
C11 C10 H10 119.3 . .
C9 C10 H10 119.3 . .
C10 C11 C6 119.0(3) . .
C10 C11 H11 120.5 . .
C6 C11 H11 120.5 . .
C9 C12 H12A 109.5 . .
C9 C12 H12B 109.5 . .
H12A C12 H12B 109.5 . .
C9 C12 H12C 109.5 . .
H12A C12 H12C 109.5 . .
H12B C12 H12C 109.5 . .
C18 C13 C14 119.0(4) . .
C18 C13 C3 121.6(3) . .
C14 C13 C3 119.3(4) . .
C15 C14 C13 120.2(4) . .
C15 C14 H14 119.9 . .
C13 C14 H14 119.9 . .
C16 C15 C14 120.2(3) . .
C16 C15 H15 119.9 . .
C14 C15 H15 119.9 . .
C15 C16 C17 119.8(4) . .
C15 C16 H16 120.1 . .
C17 C16 H16 120.1 . .
C18 C17 C16 119.9(4) . .
C18 C17 H17 120.0 . .
C16 C17 H17 120.0 . .
C17 C18 C13 120.8(4) . .
C17 C18 H18 119.6 . .
C13 C18 H18 119.6 . .
C5 C19 H19A 109.5 . .
C5 C19 H19B 109.5 . .
H19A C19 H19B 109.5 . .
C5 C19 H19C 109.5 . .
H19A C19 H19C 109.5 . .
H19B C19 H19C 109.5 . .

loop_
_geom_bond_atom_site_label_1
_geom_bond_atom_site_label_2
_geom_bond_distance
_geom_bond_site_symmetry_2
S2 O2 1.431(3) .
S2 O3 1.435(3) .
S2 N2 1.689(3) .
S2 C6 1.757(4) .
O1 C1 1.217(4) .
O4 C3 1.427(5) .
O4 C5 1.446(4) .
N2 C1 1.387(5) .
N2 C3 1.493(5) .
C1 C5 1.517(5) .
C3 C13 1.509(6) .
C3 H3 1.0000 .
C5 C19 1.516(5) .
C5 H5 1.0000 .
C6 C7 1.398(5) .
C6 C11 1.401(5) .
C7 C8 1.383(6) .
C7 H7 0.9500 .
C8 C9 1.400(6) .
C8 H8 0.9500 .
C9 C10 1.408(5) .
C9 C12 1.505(6) .
C10 C11 1.376(6) .
C10 H10 0.9500 .
C11 H11 0.9500 .
C12 H12A 0.9800 .
C12 H12B 0.9800 .
C12 H12C 0.9800 .
C13 C18 1.390(6) .
C13 C14 1.403(5) .
C14 C15 1.399(6) .
C14 H14 0.9500 .
C15 C16 1.385(6) .
C15 H15 0.9500 .
C16 C17 1.400(6) .
C16 H16 0.9500 .
C17 C18 1.390(6) .
C17 H17 0.9500 .
C18 H18 0.9500 .
C19 H19A 0.9800 .
C19 H19B 0.9800 .
C19 H19C 0.9800 .

loop_
_geom_torsion_atom_site_label_1
_geom_torsion_atom_site_label_2
_geom_torsion_atom_site_label_3
_geom_torsion_atom_site_label_4
_geom_torsion
_geom_torsion_site_symmetry_1
_geom_torsion_site_symmetry_2
_geom_torsion_site_symmetry_3
_geom_torsion_site_symmetry_4
O2 S2 N2 C1 -43.4(3) . . . .
O3 S2 N2 C1 -172.2(3) . . . .
C6 S2 N2 C1 72.2(3) . . . .
O2 S2 N2 C3 140.1(3) . . . .
O3 S2 N2 C3 11.3(4) . . . .
C6 S2 N2 C3 -104.3(3) . . . .
C3 N2 C1 O1 175.1(4) . . . .
S2 N2 C1 O1 -1.8(6) . . . .
C3 N2 C1 C5 -4.3(4) . . . .
S2 N2 C1 C5 178.8(3) . . . .
C5 O4 C3 N2 -22.6(4) . . . .
C5 O4 C3 C13 99.9(3) . . . .
C1 N2 C3 O4 16.4(4) . . . .
S2 N2 C3 O4 -166.6(3) . . . .
C1 N2 C3 C13 -106.6(4) . . . .
S2 N2 C3 C13 70.3(4) . . . .
C3 O4 C5 C1 20.6(4) . . . .
C3 O4 C5 C19 141.7(3) . . . .
O1 C1 C5 O4 171.1(4) . . . .
N2 C1 C5 O4 -9.4(4) . . . .
O1 C1 C5 C19 52.0(6) . . . .
N2 C1 C5 C19 -128.6(3) . . . .
O2 S2 C6 C7 14.0(4) . . . .
O3 S2 C6 C7 148.6(3) . . . .
N2 S2 C6 C7 -100.2(3) . . . .
O2 S2 C6 C11 -166.1(3) . . . .
O3 S2 C6 C11 -31.5(4) . . . .
N2 S2 C6 C11 79.6(3) . . . .
C11 C6 C7 C8 0.2(6) . . . .
S2 C6 C7 C8 -180.0(3) . . . .
C6 C7 C8 C9 -1.3(6) . . . .
C7 C8 C9 C10 1.3(5) . . . .
C7 C8 C9 C12 -177.9(4) . . . .
C8 C9 C10 C11 -0.3(5) . . . .
C12 C9 C10 C11 178.9(4) . . . .
C9 C10 C11 C6 -0.7(6) . . . .
C7 C6 C11 C10 0.8(5) . . . .
S2 C6 C11 C10 -179.0(3) . . . .
O4 C3 C13 C18 -52.1(5) . . . .
N2 C3 C13 C18 64.5(5) . . . .
O4 C3 C13 C14 130.0(4) . . . .
N2 C3 C13 C14 -113.4(4) . . . .
C18 C13 C14 C15 -0.6(6) . . . .
C3 C13 C14 C15 177.4(4) . . . .
C13 C14 C15 C16 -0.3(6) . . . .
C14 C15 C16 C17 1.1(6) . . . .
C15 C16 C17 C18 -1.0(6) . . . .
C16 C17 C18 C13 0.1(6) . . . .
C14 C13 C18 C17 0.7(6) . . . .
C3 C13 C18 C17 -177.2(4) . . . .
